data_7032431
loop_
_publ_author_name
'Garc\'ia-Rodr\'iguez, Ra\'ul'
'Bullock, Thomas H.'
'McPartlin, Mary'
'Wright, Dominic S.'

_publ_section_title
;
 Synthesis and structures of tris(2-pyridyl)aluminate sandwich compounds
 [{RAl(2-py')2}2M] (py' = 2-pyridyl, M = Ca, Mn, Fe).
;
_journal_issue 37
_journal_name_full 'Dalton transactions (Cambridge, England : 2003)'
_journal_page_first 14045
_journal_page_last 14053
_journal_paper_doi 10.1039/c4dt00951g
_journal_volume 43
_journal_year 2014
_chemical_formula_moiety 'C38 H42 Al2 Mn N6, C7 H8'
_chemical_formula_sum 'C45 H50 Al2 Mn N6'
_chemical_formula_weight 783.81
_chemical_name_systematic
; 
 ? 
;
_space_group_IT_number 2
_symmetry_cell_setting triclinic
_symmetry_space_group_name_Hall '-P 1'
_symmetry_space_group_name_H-M 'P -1'
_atom_sites_solution_hydrogens geom
_atom_sites_solution_primary direct
_atom_sites_solution_secondary difmap
_audit_creation_method SHELXL-97
_cell_angle_alpha 86.303(2)
_cell_angle_beta 72.415(3)
_cell_angle_gamma 89.284(2)
_cell_formula_units_Z 1
_cell_length_a 9.4064(5)
_cell_length_b 9.5770(5)
_cell_length_c 12.3360(7)
_cell_measurement_reflns_used 22294
_cell_measurement_temperature 180(2)
_cell_measurement_theta_max 27.48
_cell_measurement_theta_min 1.02
_cell_volume 1057.13(10)
_computing_cell_refinement 'HKL Scalepack (Otwinowski & Minor 1997)'
_computing_data_collection 'Collect (Nonius B.V. 1998)'
_computing_data_reduction
;
 HKL Denzo and Scalepack (Otwinowski & Minor 1997)
;
_computing_publication_material 'SHELXL-97 (Sheldrick 1997)'
_computing_structure_refinement 'SHELXL-97 (Sheldrick 1997)'
_computing_structure_solution 'SIR-92 (Altomare et al. 1994)'
_diffrn_ambient_temperature 180(2)
_diffrn_measured_fraction_theta_full 0.963
_diffrn_measured_fraction_theta_max 0.963
_diffrn_measurement_device_type 'Nonius Kappa CCD'
_diffrn_measurement_method 'Thin slice \w and \f scans'
_diffrn_radiation_source 'fine-focus sealed tube'
_diffrn_radiation_type MoK\a
_diffrn_radiation_wavelength 0.71073
_diffrn_reflns_av_R_equivalents 0.0464
_diffrn_reflns_av_sigmaI/netI 0.0659
_diffrn_reflns_limit_h_max 12
_diffrn_reflns_limit_h_min -11
_diffrn_reflns_limit_k_max 12
_diffrn_reflns_limit_k_min -12
_diffrn_reflns_limit_l_max 16
_diffrn_reflns_limit_l_min -15
_diffrn_reflns_number 11362
_diffrn_reflns_theta_full 27.55
_diffrn_reflns_theta_max 27.55
_diffrn_reflns_theta_min 3.53
_exptl_absorpt_coefficient_mu 0.392
_exptl_absorpt_correction_T_max 0.967
_exptl_absorpt_correction_T_min 0.846
_exptl_absorpt_correction_type multi-scan
_exptl_absorpt_process_details
;
multi-scan from symmetry-related measurements 
 Sortav (Blessing 1995)
;
_exptl_crystal_colour colourless
_exptl_crystal_density_diffrn 1.231
_exptl_crystal_density_method 'not measured'
_exptl_crystal_description block
_exptl_crystal_F_000 413
_exptl_crystal_size_max 0.28
_exptl_crystal_size_mid 0.22
_exptl_crystal_size_min 0.10
_refine_diff_density_max 1.385
_refine_diff_density_min -1.362
_refine_diff_density_rms 0.108
_refine_ls_extinction_method none
_refine_ls_goodness_of_fit_ref 1.054
_refine_ls_hydrogen_treatment constr
_refine_ls_matrix_type full
_refine_ls_number_parameters 130
_refine_ls_number_reflns 4710
_refine_ls_number_restraints 15
_refine_ls_restrained_S_all 1.076
_refine_ls_R_factor_all 0.1416
_refine_ls_R_factor_gt 0.1095
_refine_ls_shift/su_max 0.001
_refine_ls_shift/su_mean 0.000
_refine_ls_structure_factor_coef Fsqd
_refine_ls_weighting_details 'calc w=1/[\s^2^(Fo^2^)+(0.1425P)^2^+3.1509P] where P=(Fo^2^+2Fc^2^)/3'
_refine_ls_weighting_scheme calc
_refine_ls_wR_factor_gt 0.2775
_refine_ls_wR_factor_ref 0.3071
_reflns_number_gt 3404
_reflns_number_total 4710
_reflns_threshold_expression >2sigma(I)
_cod_duplicate_entry 7031959
_cod_data_source_file c4dt00951g2.cif
_cod_data_source_block dw0821
_cod_original_sg_symbol_H-M P-1
_cod_database_code 7032431

loop_
_symmetry_equiv_pos_as_xyz
'x, y, z'
'-x, -y, -z'

loop_
_atom_site_label
_atom_site_type_symbol
_atom_site_fract_x
_atom_site_fract_y
_atom_site_fract_z
_atom_site_U_iso_or_equiv
_atom_site_adp_type
_atom_site_occupancy
_atom_site_symmetry_multiplicity
_atom_site_calc_flag
_atom_site_refinement_flags
_atom_site_disorder_assembly
_atom_site_disorder_group
Al1 Al 0.33556(18) 0.29067(16) 0.34736(13) 0.0440(4) Uani 1 1 d . . .
Mn1 Mn 0.5000 0.5000 0.5000 0.0401(3) Uani 1 2 d S . .
N1 N 0.4744(5) 0.5628(5) 0.3230(4) 0.0451(10) Uiso 1 1 d . . .
N2 N 0.2599(5) 0.4238(4) 0.5630(4) 0.0450(10) Uiso 1 1 d . . .
N3 N 0.5819(5) 0.2799(4) 0.4422(4) 0.0423(9) Uiso 1 1 d . . .
C1 C 0.052(2) -0.008(3) 0.183(3) 0.168(9) Uiso 0.50 1 d PD A 1
H1A H -0.0030 -0.0269 0.1296 0.252 Uiso 0.50 1 calc PR A 1
H1B H 0.0181 0.0796 0.2183 0.252 Uiso 0.50 1 calc PR A 1
H1C H 0.0354 -0.0850 0.2420 0.252 Uiso 0.50 1 calc PR A 1
C2 C 0.217(2) 0.0031(19) 0.1192(16) 0.093(4) Uiso 0.50 1 d PD A 1
H2A H 0.2644 -0.0883 0.1270 0.112 Uiso 0.50 1 calc PR A 1
H2B H 0.2297 0.0246 0.0372 0.112 Uiso 0.50 1 calc PR A 1
C3 C 0.2959(15) 0.1142(14) 0.1613(11) 0.068(2) Uiso 0.50 1 d PD A 1
H3A H 0.3940 0.0757 0.1615 0.081 Uiso 0.50 1 calc PR A 1
H3B H 0.3162 0.1937 0.1033 0.081 Uiso 0.50 1 calc PR A 1
C4 C 0.2299(9) 0.1725(8) 0.2717(7) 0.079(2) Uiso 0.50 1 d PD A 1
H4A H 0.1898 0.0918 0.3264 0.095 Uiso 0.50 1 calc PR A 1
H4B H 0.1426 0.2271 0.2650 0.095 Uiso 0.50 1 calc PR A 1
C1' C 0.228(3) -0.020(4) 0.0421(19) 0.168(9) Uiso 0.50 1 d PD A 2
H1D H 0.1992 -0.1077 0.0176 0.252 Uiso 0.50 1 calc PR A 2
H1E H 0.3342 -0.0233 0.0372 0.252 Uiso 0.50 1 calc PR A 2
H1F H 0.2113 0.0585 -0.0075 0.252 Uiso 0.50 1 calc PR A 2
C2' C 0.140(2) -0.001(2) 0.1593(15) 0.093(4) Uiso 0.50 1 d PD A 2
H2C H 0.0820 -0.0892 0.1857 0.112 Uiso 0.50 1 calc PR A 2
H2D H 0.0658 0.0717 0.1544 0.112 Uiso 0.50 1 calc PR A 2
C3' C 0.1964(16) 0.0360(13) 0.2578(11) 0.068(2) Uiso 0.50 1 d PD A 2
H3C H 0.1207 0.0016 0.3292 0.081 Uiso 0.50 1 calc PR A 2
H3D H 0.2876 -0.0195 0.2520 0.081 Uiso 0.50 1 calc PR A 2
C4' C 0.2299(9) 0.1725(8) 0.2717(7) 0.079(2) Uiso 0.50 1 d PD A 2
H4C H 0.1289 0.2133 0.2959 0.095 Uiso 0.50 1 calc PR A 2
H4D H 0.2727 0.2081 0.1914 0.095 Uiso 0.50 1 calc PR A 2
C5 C 0.4086(6) 0.4776(5) 0.2668(4) 0.0434(11) Uiso 1 1 d . A .
C6 C 0.3923(7) 0.5259(6) 0.1609(5) 0.0541(14) Uiso 1 1 d . . .
H6 H 0.3470 0.4670 0.1216 0.065 Uiso 1 1 calc R A .
C7 C 0.4415(8) 0.6584(7) 0.1133(6) 0.0637(16) Uiso 1 1 d . A .
H7 H 0.4297 0.6907 0.0421 0.076 Uiso 1 1 calc R . .
C8 C 0.5081(8) 0.7427(7) 0.1717(6) 0.0651(16) Uiso 1 1 d . . .
H8 H 0.5422 0.8343 0.1416 0.078 Uiso 1 1 calc R A .
C9 C 0.5240(7) 0.6908(6) 0.2746(5) 0.0548(14) Uiso 1 1 d . A .
H9 H 0.5722 0.7479 0.3133 0.066 Uiso 1 1 calc R . .
C10 C 0.2012(6) 0.3421(5) 0.4993(4) 0.0429(11) Uiso 1 1 d . A .
C11 C 0.0497(7) 0.3032(6) 0.5437(5) 0.0537(13) Uiso 1 1 d . . .
H11 H 0.0071 0.2468 0.5008 0.064 Uiso 1 1 calc R A .
C12 C -0.0384(8) 0.3444(7) 0.6475(6) 0.0609(15) Uiso 1 1 d . A .
H12 H -0.1402 0.3164 0.6760 0.073 Uiso 1 1 calc R . .
C13 C 0.0226(7) 0.4259(7) 0.7087(6) 0.0590(15) Uiso 1 1 d . . .
H13 H -0.0359 0.4570 0.7800 0.071 Uiso 1 1 calc R A .
C14 C 0.1718(7) 0.4622(6) 0.6646(5) 0.0532(13) Uiso 1 1 d . A .
H14 H 0.2145 0.5173 0.7082 0.064 Uiso 1 1 calc R . .
C15 C 0.5158(6) 0.2041(5) 0.3804(4) 0.0415(11) Uiso 1 1 d . A .
C16 C 0.5752(7) 0.0734(6) 0.3469(5) 0.0558(14) Uiso 1 1 d . . .
H16 H 0.5289 0.0193 0.3049 0.067 Uiso 1 1 calc R A .
C17 C 0.6996(7) 0.0205(7) 0.3732(6) 0.0604(15) Uiso 1 1 d . A .
H17 H 0.7396 -0.0677 0.3487 0.072 Uiso 1 1 calc R . .
C18 C 0.7629(7) 0.0987(6) 0.4352(5) 0.0544(14) Uiso 1 1 d . . .
H18 H 0.8472 0.0654 0.4559 0.065 Uiso 1 1 calc R A .
C19 C 0.7024(6) 0.2270(6) 0.4674(5) 0.0499(13) Uiso 1 1 d . A .
H19 H 0.7482 0.2812 0.5097 0.060 Uiso 1 1 calc R . .
C20 C 0.8464(9) 0.5219(7) 0.0433(7) 0.0885(13) Uiso 1 1 d D . .
H20 H 0.7421 0.5369 0.0723 0.106 Uiso 1 1 calc R B 1
C22 C 1.0578(8) 0.3709(8) 0.0111(7) 0.0885(13) Uiso 1 1 d D . .
H22 H 1.0965 0.2801 0.0193 0.106 Uiso 1 1 calc R C 1
C21 C 0.9064(9) 0.3926(8) 0.0542(8) 0.0885(13) Uiso 0.50 1 d PD D 1
C23 C 0.8010(18) 0.2836(16) 0.1143(15) 0.0885(13) Uiso 0.50 1 d PD D 1
H23A H 0.7013 0.3239 0.1426 0.133 Uiso 0.50 1 calc PR D 1
H23B H 0.8312 0.2424 0.1787 0.133 Uiso 0.50 1 calc PR D 1
H23C H 0.7992 0.2110 0.0623 0.133 Uiso 0.50 1 calc PR D 1
C21' C 0.9064(9) 0.3926(8) 0.0542(8) 0.0885(13) Uiso 0.50 1 d P D 2
H21' H 0.8428 0.3167 0.0919 0.133 Uiso 0.50 1 calc PR D 2

loop_
_atom_site_aniso_label
_atom_site_aniso_U_11
_atom_site_aniso_U_22
_atom_site_aniso_U_33
_atom_site_aniso_U_23
_atom_site_aniso_U_13
_atom_site_aniso_U_12
Al1 0.0463(9) 0.0471(9) 0.0460(9) -0.0167(7) -0.0223(7) 0.0014(7)
Mn1 0.0423(6) 0.0444(6) 0.0376(6) -0.0110(4) -0.0164(5) -0.0027(4)

loop_
_atom_type_symbol
_atom_type_description
_atom_type_scat_dispersion_real
_atom_type_scat_dispersion_imag
_atom_type_scat_source
C C 0.0033 0.0016 'International Tables Vol C Tables 4.2.6.8 and 6.1.1.4'
H H 0.0000 0.0000 'International Tables Vol C Tables 4.2.6.8 and 6.1.1.4'
N N 0.0061 0.0033 'International Tables Vol C Tables 4.2.6.8 and 6.1.1.4'
Al Al 0.0645 0.0514 'International Tables Vol C Tables 4.2.6.8 and 6.1.1.4'
Mn Mn 0.3368 0.7283 'International Tables Vol C Tables 4.2.6.8 and 6.1.1.4'

loop_
_geom_angle_atom_site_label_1
_geom_angle_atom_site_label_2
_geom_angle_atom_site_label_3
_geom_angle
_geom_angle_site_symmetry_1
_geom_angle_site_symmetry_3
C4 Al1 C10 111.0(3) . .
C4 Al1 C5 116.2(3) . .
C10 Al1 C5 103.2(2) . .
C4 Al1 C15 115.7(3) . .
C10 Al1 C15 105.0(2) . .
C5 Al1 C15 104.5(2) . .
N2 Mn1 N2 180.0 . 2_666
N2 Mn1 N1 90.46(16) . .
N2 Mn1 N1 89.54(16) 2_666 .
N2 Mn1 N1 89.54(16) . 2_666
N2 Mn1 N1 90.46(16) 2_666 2_666
N1 Mn1 N1 180.000(1) . 2_666
N2 Mn1 N3 91.18(15) . .
N2 Mn1 N3 88.82(15) 2_666 .
N1 Mn1 N3 90.78(15) . .
N1 Mn1 N3 89.22(15) 2_666 .
N2 Mn1 N3 88.82(15) . 2_666
N2 Mn1 N3 91.18(15) 2_666 2_666
N1 Mn1 N3 89.22(15) . 2_666
N1 Mn1 N3 90.78(15) 2_666 2_666
N3 Mn1 N3 180.000(1) . 2_666
C9 N1 C5 119.1(5) . .
C9 N1 Mn1 118.0(4) . .
C5 N1 Mn1 122.9(3) . .
C14 N2 C10 119.2(5) . .
C14 N2 Mn1 119.1(4) . .
C10 N2 Mn1 121.7(3) . .
C19 N3 C15 118.9(4) . .
C19 N3 Mn1 118.6(3) . .
C15 N3 Mn1 122.5(3) . .
C3 C2 C1 113.1(14) . .
C3 C2 H2A 109.0 . .
C1 C2 H2A 109.0 . .
C3 C2 H2B 109.0 . .
C1 C2 H2B 109.0 . .
H2A C2 H2B 107.8 . .
C4 C3 C2 121.7(11) . .
C4 C3 H3A 106.9 . .
C2 C3 H3A 106.9 . .
C4 C3 H3B 106.9 . .
C2 C3 H3B 106.9 . .
H3A C3 H3B 106.7 . .
C3 C4 Al1 125.1(7) . .
C3 C4 H4A 106.0 . .
Al1 C4 H4A 106.0 . .
C3 C4 H4B 106.0 . .
Al1 C4 H4B 106.0 . .
H4A C4 H4B 106.3 . .
C2' C1' H1D 109.5 . .
C2' C1' H1E 109.5 . .
H1D C1' H1E 109.5 . .
C2' C1' H1F 109.5 . .
H1D C1' H1F 109.5 . .
H1E C1' H1F 109.5 . .
C1' C2' C3' 127.2(18) . .
C1' C2' H2C 105.5 . .
C3' C2' H2C 105.5 . .
C1' C2' H2D 105.5 . .
C3' C2' H2D 105.5 . .
H2C C2' H2D 106.1 . .
C2' C3' H3C 107.0 . .
C2' C3' H3D 107.0 . .
H3C C3' H3D 106.7 . .
N1 C5 C6 119.3(5) . .
N1 C5 Al1 115.9(4) . .
C6 C5 Al1 124.7(4) . .
C7 C6 C5 120.9(6) . .
C7 C6 H6 119.5 . .
C5 C6 H6 119.5 . .
C6 C7 C8 118.7(6) . .
C6 C7 H7 120.6 . .
C8 C7 H7 120.6 . .
C9 C8 C7 118.6(6) . .
C9 C8 H8 120.7 . .
C7 C8 H8 120.7 . .
N1 C9 C8 123.3(6) . .
N1 C9 H9 118.3 . .
C8 C9 H9 118.3 . .
N2 C10 C11 117.8(5) . .
N2 C10 Al1 117.8(4) . .
C11 C10 Al1 124.4(4) . .
C12 C11 C10 121.9(6) . .
C12 C11 H11 119.0 . .
C10 C11 H11 119.0 . .
C13 C12 C11 119.0(6) . .
C13 C12 H12 120.5 . .
C11 C12 H12 120.5 . .
C12 C13 C14 118.4(6) . .
C12 C13 H13 120.8 . .
C14 C13 H13 120.8 . .
N2 C14 C13 123.7(6) . .
N2 C14 H14 118.2 . .
C13 C14 H14 118.2 . .
N3 C15 C16 118.5(5) . .
N3 C15 Al1 116.2(3) . .
C16 C15 Al1 125.3(4) . .
C17 C16 C15 122.0(6) . .
C17 C16 H16 119.0 . .
C15 C16 H16 119.0 . .
C18 C17 C16 118.1(6) . .
C18 C17 H17 121.0 . .
C16 C17 H17 121.0 . .
C17 C18 C19 118.9(6) . .
C17 C18 H18 120.5 . .
C19 C18 H18 120.5 . .
N3 C19 C18 123.6(5) . .
N3 C19 H19 118.2 . .
C18 C19 H19 118.2 . .
C21 C20 C22 117.7(8) . 2_765
C21 C20 H20 121.1 . .
C22 C20 H20 121.1 2_765 .
C20 C22 C21 121.3(8) 2_765 .
C20 C22 H22 119.4 2_765 .
C21 C22 H22 119.4 . .
C20 C21 C22 121.0(7) . .
C20 C21 C23 115.6(10) . .
C22 C21 C23 123.4(10) . .

loop_
_geom_bond_atom_site_label_1
_geom_bond_atom_site_label_2
_geom_bond_distance
_geom_bond_site_symmetry_2
Al1 C4 1.965(8) .
Al1 C10 2.006(5) .
Al1 C5 2.013(5) .
Al1 C15 2.017(5) .
Mn1 N2 2.268(4) .
Mn1 N2 2.268(4) 2_666
Mn1 N1 2.309(4) .
Mn1 N1 2.309(4) 2_666
Mn1 N3 2.317(4) .
Mn1 N3 2.317(4) 2_666
N1 C9 1.352(7) .
N1 C5 1.369(7) .
N2 C14 1.347(7) .
N2 C10 1.374(7) .
N3 C19 1.347(7) .
N3 C15 1.365(6) .
C1 C2 1.511(19) .
C1 H1A 0.9800 .
C1 H1B 0.9800 .
C1 H1C 0.9800 .
C2 C3 1.509(15) .
C2 H2A 0.9900 .
C2 H2B 0.9900 .
C3 C4 1.459(13) .
C3 H3A 0.9900 .
C3 H3B 0.9900 .
C4 H4A 0.9900 .
C4 H4B 0.9900 .
C1' C2' 1.456(19) .
C1' H1D 0.9800 .
C1' H1E 0.9800 .
C1' H1F 0.9800 .
C2' C3' 1.531(16) .
C2' H2C 0.9900 .
C2' H2D 0.9900 .
C3' H3C 0.9900 .
C3' H3D 0.9900 .
C5 C6 1.409(8) .
C6 C7 1.386(9) .
C6 H6 0.9500 .
C7 C8 1.388(10) .
C7 H7 0.9500 .
C8 C9 1.383(9) .
C8 H8 0.9500 .
C9 H9 0.9500 .
C10 C11 1.409(8) .
C11 C12 1.378(9) .
C11 H11 0.9500 .
C12 C13 1.363(9) .
C12 H12 0.9500 .
C13 C14 1.383(9) .
C13 H13 0.9500 .
C14 H14 0.9500 .
C15 C16 1.399(8) .
C16 C17 1.388(9) .
C16 H16 0.9500 .
C17 C18 1.365(9) .
C17 H17 0.9500 .
C18 C19 1.378(8) .
C18 H18 0.9500 .
C19 H19 0.9500 .
C20 C21 1.370(7) .
C20 C22 1.373(5) 2_765
C20 H20 0.9500 .
C22 C20 1.373(5) 2_765
C22 C21 1.379(7) .
C22 H22 0.9500 .
C21 C23 1.450(9) .
C23 H23A 0.9800 .
C23 H23B 0.9800 .
C23 H23C 0.9800 .
